data_4072851
loop_
_publ_author_name
'Ly, Hanh V.'
'Forster, Taryn D.'
'Corrente, Andrea M.'
'Eisler, Dana J.'
'Konu, Jari'
'Parvez, Masood'
'Roesler, Roland'

_publ_section_title
;
 Alkali-Metal Sandwich Complexes of a 1,2-Diaza-3,5-diborolyl Ligand
 Featuring \h1, \h2, \h3, and \h4Coordination Modes
;
_journal_issue 7
_journal_name_full Organometallics
_journal_page_first 1750
_journal_paper_doi 10.1021/om061091x
_journal_volume 26
_journal_year 2007
_chemical_formula_moiety 'C20 H27 B2 N2 Na'
_chemical_formula_sum 'C20 H27 B2 N2 Na'
_chemical_formula_weight 340.05
_chemical_name_systematic
; 
 ? 
;
_space_group_IT_number 14
_symmetry_cell_setting monoclinic
_symmetry_space_group_name_Hall '-P 2yn'
_symmetry_space_group_name_H-M 'P 1 21/n 1'
_atom_sites_solution_hydrogens geom
_atom_sites_solution_primary direct
_atom_sites_solution_secondary difmap
_audit_creation_method SHELXL-97
_cell_angle_alpha 90.00
_cell_angle_beta 106.34(3)
_cell_angle_gamma 90.00
_cell_formula_units_Z 4
_cell_length_a 11.711(2)
_cell_length_b 10.170(2)
_cell_length_c 17.149(3)
_cell_measurement_temperature 173(2)
_cell_volume 1960.0(7)
_computing_cell_refinement 'Nonius DENZO'
_computing_data_collection 'Nonius COLLECT'
_computing_data_reduction 'Nonius DENZO'
_computing_molecular_graphics 'Bruker SHELXTL'
_computing_publication_material 'Bruker SHELXTL'
_computing_structure_refinement 'SHELXL-97 (Sheldrick, 1997)'
_computing_structure_solution 'SHELXS-97 (Sheldrick, 1990)'
_diffrn_ambient_temperature 173(2)
_diffrn_measured_fraction_theta_full 0.988
_diffrn_measured_fraction_theta_max 0.988
_diffrn_measurement_device_type 'Nonius Kappa CCD'
_diffrn_measurement_method 'phi\omega scans'
_diffrn_radiation_monochromator graphite
_diffrn_radiation_source 'fine-focus sealed tube'
_diffrn_radiation_type MoK\a
_diffrn_radiation_wavelength 0.71073
_diffrn_reflns_av_R_equivalents 0.0268
_diffrn_reflns_av_sigmaI/netI 0.0387
_diffrn_reflns_limit_h_max 13
_diffrn_reflns_limit_h_min -13
_diffrn_reflns_limit_k_max 10
_diffrn_reflns_limit_k_min -12
_diffrn_reflns_limit_l_max 20
_diffrn_reflns_limit_l_min -20
_diffrn_reflns_number 6105
_diffrn_reflns_theta_full 25.03
_diffrn_reflns_theta_max 25.03
_diffrn_reflns_theta_min 5.18
_exptl_absorpt_coefficient_mu 0.085
_exptl_absorpt_correction_T_max 0.9966
_exptl_absorpt_correction_T_min 0.9569
_exptl_absorpt_correction_type integration
_exptl_absorpt_process_details 'SADABS (SHELXTL-NT v5.1, Bruker)'
_exptl_crystal_colour colorless
_exptl_crystal_density_diffrn 1.152
_exptl_crystal_density_method 'not measured'
_exptl_crystal_description plate
_exptl_crystal_F_000 728
_exptl_crystal_size_max 0.40
_exptl_crystal_size_mid 0.32
_exptl_crystal_size_min 0.04
_refine_diff_density_max 0.278
_refine_diff_density_min -0.273
_refine_diff_density_rms 0.042
_refine_ls_extinction_method none
_refine_ls_goodness_of_fit_ref 1.070
_refine_ls_hydrogen_treatment constr
_refine_ls_matrix_type full
_refine_ls_number_parameters 231
_refine_ls_number_reflns 3418
_refine_ls_number_restraints 0
_refine_ls_restrained_S_all 1.070
_refine_ls_R_factor_all 0.0713
_refine_ls_R_factor_gt 0.0528
_refine_ls_shift/su_max 0.000
_refine_ls_shift/su_mean 0.000
_refine_ls_structure_factor_coef Fsqd
_refine_ls_weighting_details 'calc w=1/[\s^2^(Fo^2^)+(0.0497P)^2^+1.3634P] where P=(Fo^2^+2Fc^2^)/3'
_refine_ls_weighting_scheme calc
_refine_ls_wR_factor_gt 0.1274
_refine_ls_wR_factor_ref 0.1371
_reflns_number_gt 2677
_reflns_number_total 3418
_reflns_threshold_expression >2sigma(I)
_cod_data_source_file om061091xsi20061130_020738.cif
_cod_data_source_block 3
_cod_depositor_comments
;
The following automatic conversions were performed:

'_symmetry_cell_setting' value 'Monoclinic' changed to 'monoclinic'
according to /home/saulius/struct/CIF-dictionaries/cif_core.dic
dictionary named 'cif_core.dic' version 2.4.1 from 2010-06-29.

Automatic conversion script
Id: cif_fix_values 1715 2011-07-08 13:25:40Z adriana 
;
_cod_original_cell_volume 1959.8(7)
_cod_original_sg_symbol_H-M P2(1)/n
_cod_database_code 4072851

loop_
_symmetry_equiv_pos_as_xyz
'x, y, z'
'-x+1/2, y+1/2, -z+1/2'
'-x, -y, -z'
'x-1/2, -y-1/2, z-1/2'

loop_
_atom_site_label
_atom_site_type_symbol
_atom_site_fract_x
_atom_site_fract_y
_atom_site_fract_z
_atom_site_U_iso_or_equiv
_atom_site_adp_type
_atom_site_occupancy
_atom_site_symmetry_multiplicity
_atom_site_calc_flag
_atom_site_refinement_flags
_atom_site_disorder_assembly
_atom_site_disorder_group
Na1 Na 1.0000 0.5000 0.0000 0.0463(4) Uani 1 2 d S . .
Na2 Na 1.0417(5) -0.0098(4) 0.0158(4) 0.0312(10) Uiso 0.23 1 d P . 1
Na2A Na 1.0029(9) 0.0008(5) -0.0121(4) 0.0306(10) Uiso 0.27 1 d P . 2
C1 C 1.03155(18) 0.2437(2) 0.06209(12) 0.0262(5) Uani 1 1 d . . .
C2 C 1.1013(2) 0.2288(2) 0.15134(13) 0.0380(6) Uani 1 1 d . . .
H2A H 1.1084 0.1354 0.1658 0.057 Uiso 0.50 1 calc PR A 1
H2B H 1.0594 0.2748 0.1853 0.057 Uiso 0.50 1 calc PR A 1
H2C H 1.1809 0.2668 0.1602 0.057 Uiso 0.50 1 calc PR A 1
H2D H 1.1360 0.3330 0.1716 0.057 Uiso 0.50 1 d PR A 2
H2E H 1.0392 0.1966 0.1860 0.057 Uiso 0.50 1 d PR A 2
H2F H 1.1772 0.1675 0.1549 0.057 Uiso 0.50 1 d PR A 2
B1 B 1.0767(2) 0.2332(2) -0.01221(14) 0.0250(5) Uani 1 1 d . . .
C3 C 1.20653(18) 0.2021(2) -0.01763(12) 0.0273(5) Uani 1 1 d . . .
C4 C 1.30533(19) 0.2543(2) 0.04110(13) 0.0346(5) Uani 1 1 d . . .
H4A H 1.2923 0.3070 0.0835 0.041 Uiso 1 1 calc R . .
C5 C 1.4206(2) 0.2316(3) 0.03900(15) 0.0440(6) Uani 1 1 d . . .
H5A H 1.4852 0.2697 0.0790 0.053 Uiso 1 1 calc R . .
C6 C 1.4422(2) 0.1532(3) -0.02136(16) 0.0480(7) Uani 1 1 d . . .
H6A H 1.5214 0.1378 -0.0231 0.058 Uiso 1 1 calc R . .
C7 C 1.3474(2) 0.0974(3) -0.07919(15) 0.0435(6) Uani 1 1 d . . .
H7A H 1.3615 0.0421 -0.1202 0.052 Uiso 1 1 calc R . .
C8 C 1.2323(2) 0.1224(2) -0.07713(13) 0.0345(5) Uani 1 1 d . . .
H8A H 1.1682 0.0842 -0.1176 0.041 Uiso 1 1 calc R . .
N1 N 0.97673(14) 0.25266(17) -0.08382(10) 0.0263(4) Uani 1 1 d . . .
C9 C 0.9360(2) 0.1703(3) -0.22769(13) 0.0449(6) Uani 1 1 d . . .
H9A H 0.9689 0.0859 -0.2041 0.067 Uiso 1 1 calc R . .
H9B H 0.9588 0.1861 -0.2777 0.067 Uiso 1 1 calc R . .
H9C H 0.8491 0.1681 -0.2403 0.067 Uiso 1 1 calc R . .
C10 C 0.98496(19) 0.2808(2) -0.16687(12) 0.0325(5) Uani 1 1 d . . .
H10A H 1.0722 0.2835 -0.1616 0.039 Uiso 1 1 calc R . .
C11 C 0.9385(2) 0.4165(3) -0.19883(14) 0.0447(6) Uani 1 1 d . . .
H11A H 0.9728 0.4831 -0.1576 0.067 Uiso 1 1 calc R . .
H11B H 0.8516 0.4179 -0.2110 0.067 Uiso 1 1 calc R . .
H11C H 0.9614 0.4355 -0.2484 0.067 Uiso 1 1 calc R . .
N2 N 0.87300(14) 0.29352(17) -0.05979(9) 0.0268(4) Uani 1 1 d . . .
C12 C 0.7271(2) 0.1120(2) -0.10497(15) 0.0439(6) Uani 1 1 d . . .
H12A H 0.7936 0.0557 -0.1081 0.066 Uiso 1 1 calc R . .
H12B H 0.6553 0.0864 -0.1474 0.066 Uiso 1 1 calc R . .
H12C H 0.7133 0.1020 -0.0515 0.066 Uiso 1 1 calc R . .
C13 C 0.75702(18) 0.2547(2) -0.11722(12) 0.0303(5) Uani 1 1 d . . .
H13A H 0.7660 0.2620 -0.1734 0.036 Uiso 1 1 calc R . .
C14 C 0.65708(19) 0.3470(3) -0.11275(14) 0.0417(6) Uani 1 1 d . . .
H14A H 0.6802 0.4379 -0.1197 0.063 Uiso 1 1 calc R . .
H14B H 0.6416 0.3376 -0.0598 0.063 Uiso 1 1 calc R . .
H14C H 0.5849 0.3249 -0.1559 0.063 Uiso 1 1 calc R . .
B2 B 0.9030(2) 0.2793(2) 0.02963(13) 0.0253(5) Uani 1 1 d . . .
C15 C 0.81666(17) 0.3239(2) 0.08162(11) 0.0272(5) Uani 1 1 d . . .
C16 C 0.76772(19) 0.4505(2) 0.07458(13) 0.0322(5) Uani 1 1 d . . .
H16A H 0.7764 0.5055 0.0319 0.039 Uiso 1 1 calc R . .
C17 C 0.7073(2) 0.4990(2) 0.12706(14) 0.0398(6) Uani 1 1 d . . .
H17A H 0.6749 0.5852 0.1199 0.048 Uiso 1 1 calc R . .
C18 C 0.6944(2) 0.4208(3) 0.19003(14) 0.0451(6) Uani 1 1 d . . .
H18A H 0.6540 0.4536 0.2269 0.054 Uiso 1 1 calc R . .
C19 C 0.7404(2) 0.2951(3) 0.19919(14) 0.0464(6) Uani 1 1 d . . .
H19A H 0.7310 0.2409 0.2421 0.056 Uiso 1 1 calc R . .
C20 C 0.8005(2) 0.2476(2) 0.14584(13) 0.0369(5) Uani 1 1 d . . .
H20A H 0.8315 0.1607 0.1530 0.044 Uiso 1 1 calc R . .

loop_
_atom_site_aniso_label
_atom_site_aniso_U_11
_atom_site_aniso_U_22
_atom_site_aniso_U_33
_atom_site_aniso_U_23
_atom_site_aniso_U_13
_atom_site_aniso_U_12
Na1 0.0463(8) 0.0262(7) 0.0675(9) 0.0032(6) 0.0180(7) -0.0044(6)
C1 0.0314(11) 0.0241(10) 0.0208(10) 0.0008(8) 0.0034(8) 0.0019(8)
C2 0.0398(13) 0.0460(15) 0.0239(11) 0.0014(9) 0.0021(10) 0.0083(11)
B1 0.0271(12) 0.0201(12) 0.0273(12) -0.0007(9) 0.0067(9) -0.0004(9)
C3 0.0301(11) 0.0254(11) 0.0254(10) 0.0058(8) 0.0061(8) 0.0041(9)
C4 0.0320(12) 0.0350(13) 0.0347(12) 0.0017(9) 0.0060(9) 0.0017(10)
C5 0.0299(12) 0.0491(16) 0.0469(14) 0.0051(11) 0.0008(10) 0.0010(11)
C6 0.0317(13) 0.0545(17) 0.0614(16) 0.0161(13) 0.0188(12) 0.0120(12)
C7 0.0452(14) 0.0467(15) 0.0438(13) 0.0060(11) 0.0209(11) 0.0148(12)
C8 0.0375(12) 0.0342(13) 0.0312(11) 0.0023(9) 0.0090(9) 0.0050(10)
N1 0.0245(9) 0.0341(10) 0.0194(8) 0.0019(7) 0.0048(7) 0.0018(7)
C9 0.0382(13) 0.0677(18) 0.0264(11) -0.0093(11) 0.0050(10) 0.0069(12)
C10 0.0288(11) 0.0466(14) 0.0216(10) 0.0060(9) 0.0063(8) 0.0030(10)
C11 0.0435(13) 0.0530(16) 0.0367(13) 0.0174(11) 0.0098(10) 0.0051(12)
N2 0.0235(9) 0.0338(10) 0.0220(8) -0.0001(7) 0.0045(7) 0.0002(7)
C12 0.0375(13) 0.0406(14) 0.0492(14) -0.0083(11) 0.0049(11) -0.0070(11)
C13 0.0253(10) 0.0399(13) 0.0223(10) -0.0022(9) 0.0012(8) -0.0009(9)
C14 0.0298(12) 0.0490(15) 0.0409(13) -0.0060(11) 0.0013(10) 0.0049(11)
B2 0.0301(12) 0.0212(12) 0.0226(11) -0.0003(9) 0.0043(9) -0.0042(9)
C15 0.0266(10) 0.0300(11) 0.0231(10) -0.0030(8) 0.0041(8) -0.0053(9)
C16 0.0359(11) 0.0306(12) 0.0309(11) 0.0011(9) 0.0110(9) 0.0001(10)
C17 0.0408(13) 0.0371(14) 0.0431(13) -0.0075(10) 0.0144(11) 0.0020(10)
C18 0.0467(14) 0.0550(17) 0.0396(13) -0.0100(11) 0.0219(11) -0.0007(12)
C19 0.0577(16) 0.0540(17) 0.0330(13) 0.0035(11) 0.0219(12) -0.0049(13)
C20 0.0481(14) 0.0322(12) 0.0324(12) 0.0028(9) 0.0143(10) -0.0006(10)

loop_
_atom_type_symbol
_atom_type_description
_atom_type_scat_dispersion_real
_atom_type_scat_dispersion_imag
_atom_type_scat_source
C C 0.0033 0.0016 'International Tables Vol C Tables 4.2.6.8 and 6.1.1.4'
H H 0.0000 0.0000 'International Tables Vol C Tables 4.2.6.8 and 6.1.1.4'
B B 0.0013 0.0007 'International Tables Vol C Tables 4.2.6.8 and 6.1.1.4'
N N 0.0061 0.0033 'International Tables Vol C Tables 4.2.6.8 and 6.1.1.4'
Na Na 0.0362 0.0249 'International Tables Vol C Tables 4.2.6.8 and 6.1.1.4'

loop_
_geom_angle_atom_site_label_1
_geom_angle_atom_site_label_2
_geom_angle_atom_site_label_3
_geom_angle
_geom_angle_site_symmetry_1
_geom_angle_site_symmetry_3
N2 Na1 N2 180.00(8) . 3_765
N2 Na1 B2 32.83(6) . .
N2 Na1 B2 147.17(6) 3_765 .
B2 Na1 B2 180.00(11) . 3_765
N2 Na1 C1 53.15(6) . .
N2 Na1 C1 126.85(6) 3_765 .
B2 Na1 C1 31.78(7) . .
B2 Na1 C1 148.22(7) 3_765 .
C1 Na1 C1 180.00(8) . 3_765
N2 Na1 N1 30.18(5) . .
N2 Na1 N1 149.82(5) 3_765 .
B2 Na1 N1 50.48(6) . .
B2 Na1 N1 129.52(6) 3_765 .
C1 Na1 N1 50.12(5) . .
C1 Na1 N1 129.88(5) 3_765 .
N1 Na1 N1 180.00(8) . 3_765
N2 Na1 B1 50.91(6) . .
N2 Na1 B1 129.09(6) 3_765 .
B2 Na1 B1 51.05(7) . .
B2 Na1 B1 128.95(7) 3_765 .
C1 Na1 B1 30.86(6) . .
C1 Na1 B1 149.14(6) 3_765 .
N1 Na1 B1 29.22(6) . .
N1 Na1 B1 150.78(6) 3_765 .
B1 Na1 B1 180.00(9) . 3_765
B1 Na2 B1 158.1(2) . 3_755
B1 Na2 C1 33.19(8) . .
B1 Na2 C1 139.1(3) 3_755 .
B1 Na2 C1 141.8(3) . 3_755
B1 Na2 C1 32.53(8) 3_755 3_755
C1 Na2 C1 159.0(2) . 3_755
B1 Na2 N1 166.4(3) . 3_755
B1 Na2 N1 30.99(8) 3_755 3_755
C1 Na2 N1 135.3(3) . 3_755
C1 Na2 N1 51.72(9) 3_755 3_755
B1 Na2 B2 141.2(3) . 3_755
B1 Na2 B2 49.82(10) 3_755 3_755
C1 Na2 B2 170.2(2) . 3_755
C1 Na2 B2 30.01(8) 3_755 3_755
N1 Na2 B2 48.33(8) 3_755 3_755
B1 Na2 C3 31.19(9) . .
B1 Na2 C3 162.5(3) 3_755 .
C1 Na2 C3 57.72(10) . .
C1 Na2 C3 130.4(3) 3_755 .
N1 Na2 C3 146.9(2) 3_755 .
B2 Na2 C3 113.9(2) 3_755 .
B1 Na2A C1 155.6(2) . 3_755
B1 Na2A B1 170.57(19) . 3_755
C1 Na2A B1 33.49(9) 3_755 3_755
B1 Na2A C1 32.99(9) . .
C1 Na2A C1 171.08(18) 3_755 .
B1 Na2A C1 137.76(17) 3_755 .
B1 Na2A N1 30.90(9) . .
C1 Na2A N1 136.9(3) 3_755 .
B1 Na2A N1 152.9(4) 3_755 .
C1 Na2A N1 51.05(10) . .
B1 Na2A N1 145.6(3) . 3_755
C1 Na2A N1 49.68(10) 3_755 3_755
B1 Na2A N1 28.62(8) 3_755 3_755
C1 Na2A N1 122.1(2) . 3_755
N1 Na2A N1 172.46(17) . 3_755
B1 Na2A B2 137.0(3) . 3_755
C1 Na2A B2 28.79(9) 3_755 3_755
B1 Na2A B2 48.37(11) 3_755 3_755
C1 Na2A B2 150.3(4) . 3_755
N1 Na2A B2 142.19(16) . 3_755
N1 Na2A B2 45.19(10) 3_755 3_755
B2 C1 B1 104.90(17) . .
B2 C1 C2 126.59(19) . .
B1 C1 C2 128.45(19) . .
B2 C1 Na2A 93.5(3) . 3_755
B1 C1 Na2A 73.53(15) . 3_755
C2 C1 Na2A 102.9(2) . 3_755
B2 C1 Na2 104.12(17) . .
B1 C1 Na2 68.42(19) . .
C2 C1 Na2 98.32(19) . .
B2 C1 Na2 83.39(16) . 3_755
B1 C1 Na2 70.44(19) . 3_755
C2 C1 Na2 114.08(19) . 3_755
B2 C1 Na2A 93.8(2) . .
B1 C1 Na2A 64.83(14) . .
C2 C1 Na2A 109.6(2) . .
B2 C1 Na1 67.78(11) . .
B1 C1 Na1 77.60(12) . .
C2 C1 Na1 116.71(14) . .
Na2A C1 Na1 139.99(17) 3_755 .
Na2 C1 Na1 141.80(17) . .
Na2 C1 Na1 129.20(15) 3_755 .
Na2A C1 Na1 132.30(15) . .
N1 B1 C1 108.23(18) . .
N1 B1 C3 122.49(18) . .
C1 B1 C3 129.24(19) . .
N1 B1 Na2A 86.2(2) . .
C1 B1 Na2A 82.18(15) . .
C3 B1 Na2A 98.5(2) . .
N1 B1 Na2 98.95(18) . .
C1 B1 Na2 78.4(2) . .
C3 B1 Na2 91.41(18) . .
N1 B1 Na2A 91.1(2) . 3_755
C1 B1 Na2A 72.98(15) . 3_755
C3 B1 Na2A 102.5(2) . 3_755
N1 B1 Na2 78.78(17) . 3_755
C1 B1 Na2 77.0(2) . 3_755
C3 B1 Na2 109.37(18) . 3_755
N1 B1 Na1 74.93(11) . .
C1 B1 Na1 71.54(11) . .
C3 B1 Na1 121.14(13) . .
Na2A B1 Na1 140.3(2) . .
Na2 B1 Na1 145.20(17) . .
Na2A B1 Na1 135.07(19) 3_755 .
Na2 B1 Na1 129.49(15) 3_755 .
C8 C3 C4 116.0(2) . .
C8 C3 B1 124.50(19) . .
C4 C3 B1 119.53(19) . .
C8 C3 Na2 90.33(18) . .
C4 C3 Na2 124.64(18) . .
B1 C3 Na2 57.39(14) . .
C5 C4 C3 122.1(2) . .
C4 C5 C6 120.1(2) . .
C7 C6 C5 119.5(2) . .
C8 C7 C6 119.8(2) . .
C7 C8 C3 122.4(2) . .
N2 N1 B1 109.83(15) . .
N2 N1 C10 120.28(15) . .
B1 N1 C10 125.74(17) . .
N2 N1 Na2 87.99(16) . 3_755
B1 N1 Na2 70.23(15) . 3_755
C10 N1 Na2 127.72(19) . 3_755
N2 N1 Na2A 97.65(18) . .
B1 N1 Na2A 62.9(2) . .
C10 N1 Na2A 124.48(15) . .
N2 N1 Na1 64.89(9) . .
B1 N1 Na1 75.84(11) . .
C10 N1 Na1 106.80(12) . .
Na2 N1 Na1 125.36(15) 3_755 .
Na2A N1 Na1 126.42(12) . .
N2 N1 Na2A 91.94(17) . 3_755
B1 N1 Na2A 60.2(2) . 3_755
C10 N1 Na2A 132.01(15) . 3_755
Na1 N1 Na2A 119.44(11) . 3_755
N1 C10 C11 113.98(18) . .
N1 C10 C9 113.56(19) . .
C11 C10 C9 113.06(19) . .
N1 N2 B2 107.05(15) . .
N1 N2 C13 114.68(15) . .
B2 N2 C13 124.43(17) . .
N1 N2 Na1 84.94(10) . .
B2 N2 Na1 74.27(11) . .
C13 N2 Na1 141.78(13) . .
C13 C12 Na2 101.42(15) . 3_755
N2 C13 C14 112.05(17) . .
N2 C13 C12 111.33(17) . .
C14 C13 C12 111.82(19) . .
N2 B2 C1 109.24(18) . .
N2 B2 C15 123.36(18) . .
C1 B2 C15 126.34(18) . .
N2 B2 Na1 72.90(11) . .
C1 B2 Na1 80.44(12) . .
C15 B2 Na1 104.02(13) . .
N2 B2 Na2 79.88(18) . 3_755
C1 B2 Na2 66.61(15) . 3_755
C15 B2 Na2 129.06(19) . 3_755
Na1 B2 Na2 126.80(15) . 3_755
N2 B2 Na2A 88.64(16) . 3_755
C1 B2 Na2A 57.7(2) . 3_755
C15 B2 Na2A 128.04(16) . 3_755
Na1 B2 Na2A 125.51(15) . 3_755
C16 C15 C20 115.71(19) . .
C16 C15 B2 121.54(18) . .
C20 C15 B2 121.99(19) . .
C17 C16 C15 122.9(2) . .
C16 C17 C18 119.4(2) . .
C19 C18 C17 119.8(2) . .
C18 C19 C20 120.1(2) . .
C19 C20 C15 122.0(2) . .

loop_
_geom_bond_atom_site_label_1
_geom_bond_atom_site_label_2
_geom_bond_distance
_geom_bond_site_symmetry_2
Na1 N2 2.610(2) .
Na1 N2 2.610(2) 3_765
Na1 B2 2.629(2) .
Na1 B2 2.629(2) 3_765
Na1 C1 2.801(2) .
Na1 C1 2.801(2) 3_765
Na1 N1 2.872(2) .
Na1 N1 2.872(2) 3_765
Na1 B1 2.884(2) .
Na1 B1 2.884(2) 3_765
Na2 B1 2.572(5) .
Na2 B1 2.654(5) 3_755
Na2 C1 2.710(5) .
Na2 C1 2.745(5) 3_755
Na2 N1 2.766(5) 3_755
Na2 B2 2.971(5) 3_755
Na2 C3 3.052(6) .
Na2A B1 2.517(5) .
Na2A C1 2.624(5) 3_755
Na2A B1 2.632(5) 3_755
Na2A C1 2.755(5) .
Na2A N1 2.821(6) .
Na2A N1 3.030(6) 3_755
Na2A B2 3.100(7) 3_755
C1 B2 1.496(3) .
C1 B1 1.514(3) .
C1 C2 1.526(3) .
C1 Na2A 2.624(5) 3_755
C1 Na2 2.745(5) 3_755
B1 N1 1.452(3) .
B1 C3 1.581(3) .
B1 Na2A 2.632(5) 3_755
B1 Na2 2.654(5) 3_755
C3 C8 1.400(3) .
C3 C4 1.407(3) .
C4 C5 1.380(3) .
C5 C6 1.385(4) .
C6 C7 1.384(4) .
C7 C8 1.383(3) .
N1 N2 1.449(2) .
N1 C10 1.482(3) .
N1 Na2 2.766(5) 3_755
N1 Na2A 3.030(6) 3_755
C9 C10 1.531(3) .
C10 C11 1.527(3) .
N2 B2 1.481(3) .
N2 C13 1.489(3) .
C12 C13 1.521(3) .
C13 C14 1.519(3) .
B2 C15 1.590(3) .
B2 Na2 2.971(5) 3_755
B2 Na2A 3.100(7) 3_755
C15 C16 1.400(3) .
C15 C20 1.403(3) .
C16 C17 1.383(3) .
C17 C18 1.383(3) .
C18 C19 1.379(4) .
C19 C20 1.388(3) .

loop_
_geom_torsion_atom_site_label_1
_geom_torsion_atom_site_label_2
_geom_torsion_atom_site_label_3
_geom_torsion_atom_site_label_4
_geom_torsion
_geom_torsion_site_symmetry_1
_geom_torsion_site_symmetry_4
B1 Na2 C1 B2 100.70(18) . .
B1 Na2 C1 B2 -44.9(4) 3_755 .
C1 Na2 C1 B2 9.2(9) 3_755 .
N1 Na2 C1 B2 -90.8(3) 3_755 .
B2 Na2 C1 B2 161.8(17) 3_755 .
C3 Na2 C1 B2 128.75(15) . .
B1 Na2 C1 B1 -145.6(4) 3_755 .
C1 Na2 C1 B1 -91.5(8) 3_755 .
N1 Na2 C1 B1 168.5(3) 3_755 .
B2 Na2 C1 B1 61.2(17) 3_755 .
C3 Na2 C1 B1 28.05(12) . .
B1 Na2 C1 C2 -128.17(19) . .
B1 Na2 C1 C2 86.3(4) 3_755 .
C1 Na2 C1 C2 140.4(8) 3_755 .
N1 Na2 C1 C2 40.3(3) 3_755 .
B2 Na2 C1 C2 -67.0(17) 3_755 .
C3 Na2 C1 C2 -100.12(15) . .
B1 Na2 C1 Na1 28.8(2) . .
B1 Na2 C1 Na1 -116.7(4) 3_755 .
C1 Na2 C1 Na1 -62.7(9) 3_755 .
N1 Na2 C1 Na1 -162.72(17) 3_755 .
B2 Na2 C1 Na1 90.0(17) 3_755 .
C3 Na2 C1 Na1 56.9(2) . .
B1 Na2A C1 B2 104.68(19) . .
C1 Na2A C1 B2 -89(3) 3_755 .
B1 Na2A C1 B2 -78.4(6) 3_755 .
N1 Na2A C1 B2 66.05(15) . .
N1 Na2A C1 B2 -110.1(3) 3_755 .
B2 Na2A C1 B2 -164.7(3) 3_755 .
C1 Na2A C1 B1 167(3) 3_755 .
B1 Na2A C1 B1 177.0(6) 3_755 .
N1 Na2A C1 B1 -38.64(12) . .
N1 Na2A C1 B1 145.2(4) 3_755 .
B2 Na2A C1 B1 90.7(4) 3_755 .
B1 Na2A C1 C2 -124.2(2) . .
C1 Na2A C1 C2 42(3) 3_755 .
B1 Na2A C1 C2 52.8(6) 3_755 .
N1 Na2A C1 C2 -162.82(17) . .
N1 Na2A C1 C2 21.1(4) 3_755 .
B2 Na2A C1 C2 -33.5(4) 3_755 .
B1 Na2A C1 Na1 41.6(3) . .
C1 Na2A C1 Na1 -152(3) 3_755 .
B1 Na2A C1 Na1 -141.5(4) 3_755 .
N1 Na2A C1 Na1 2.9(3) . .
N1 Na2A C1 Na1 -173.19(18) 3_755 .
B2 Na2A C1 Na1 132.2(3) 3_755 .
N2 Na1 C1 B2 -38.36(11) . .
N2 Na1 C1 B2 141.64(11) 3_765 .
B2 Na1 C1 B2 180.0 3_765 .
C1 Na1 C1 B2 -18(20) 3_765 .
N1 Na1 C1 B2 -76.95(12) . .
N1 Na1 C1 B2 103.05(12) 3_765 .
B1 Na1 C1 B2 -111.97(17) . .
B1 Na1 C1 B2 68.03(17) 3_765 .
N2 Na1 C1 B1 73.62(12) . .
N2 Na1 C1 B1 -106.38(12) 3_765 .
B2 Na1 C1 B1 111.97(17) . .
B2 Na1 C1 B1 -68.03(17) 3_765 .
C1 Na1 C1 B1 94(22) 3_765 .
N1 Na1 C1 B1 35.02(11) . .
N1 Na1 C1 B1 -144.98(11) 3_765 .
B1 Na1 C1 B1 180.0 3_765 .
N2 Na1 C1 C2 -159.37(18) . .
N2 Na1 C1 C2 20.63(18) 3_765 .
B2 Na1 C1 C2 -121.0(2) . .
B2 Na1 C1 C2 59.0(2) 3_765 .
C1 Na1 C1 C2 -139(20) 3_765 .
N1 Na1 C1 C2 162.04(18) . .
N1 Na1 C1 C2 -17.96(18) 3_765 .
B1 Na1 C1 C2 127.0(2) . .
B1 Na1 C1 C2 -53.0(2) 3_765 .
N2 Na1 C1 Na2A 29.1(3) . 3_755
N2 Na1 C1 Na2A -150.9(3) 3_765 3_755
B2 Na1 C1 Na2A 67.5(3) . 3_755
B2 Na1 C1 Na2A -112.5(3) 3_765 3_755
C1 Na1 C1 Na2A 50(56) 3_765 3_755
N1 Na1 C1 Na2A -9.5(3) . 3_755
N1 Na1 C1 Na2A 170.5(3) 3_765 3_755
B1 Na1 C1 Na2A -44.5(3) . 3_755
B1 Na1 C1 Na2A 135.5(3) 3_765 3_755
N2 Na1 C1 Na2 46.3(2) . .
N2 Na1 C1 Na2 -133.7(2) 3_765 .
B2 Na1 C1 Na2 84.7(2) . .
B2 Na1 C1 Na2 -95.3(2) 3_765 .
C1 Na1 C1 Na2 67(46) 3_765 .
N1 Na1 C1 Na2 7.7(2) . .
N1 Na1 C1 Na2 -172.3(2) 3_765 .
B1 Na1 C1 Na2 -27.3(2) . .
B1 Na1 C1 Na2 152.7(2) 3_765 .
N2 Na1 C1 Na2 22.05(19) . 3_755
N2 Na1 C1 Na2 -157.95(19) 3_765 3_755
B2 Na1 C1 Na2 60.4(2) . 3_755
B2 Na1 C1 Na2 -119.6(2) 3_765 3_755
C1 Na1 C1 Na2 43(46) 3_765 3_755
N1 Na1 C1 Na2 -16.54(19) . 3_755
N1 Na1 C1 Na2 163.46(19) 3_765 3_755
B1 Na1 C1 Na2 -51.6(2) . 3_755
B1 Na1 C1 Na2 128.4(2) 3_765 3_755
N2 Na1 C1 Na2A 35.7(3) . .
N2 Na1 C1 Na2A -144.3(3) 3_765 .
B2 Na1 C1 Na2A 74.0(3) . .
B2 Na1 C1 Na2A -106.0(3) 3_765 .
C1 Na1 C1 Na2A 56(42) 3_765 .
N1 Na1 C1 Na2A -2.9(3) . .
N1 Na1 C1 Na2A 177.1(3) 3_765 .
B1 Na1 C1 Na2A -37.9(3) . .
B1 Na1 C1 Na2A 142.1(3) 3_765 .
B2 C1 B1 N1 -3.9(2) . .
C2 C1 B1 N1 179.1(2) . .
Na2A C1 B1 N1 85.5(3) 3_755 .
Na2 C1 B1 N1 95.71(19) . .
Na2 C1 B1 N1 73.38(18) 3_755 .
Na2A C1 B1 N1 83.3(3) . .
Na1 C1 B1 N1 -66.52(14) . .
B2 C1 B1 C3 178.2(2) . .
C2 C1 B1 C3 1.1(4) . .
Na2A C1 B1 C3 -92.5(3) 3_755 .
Na2 C1 B1 C3 -82.2(2) . .
Na2 C1 B1 C3 -104.6(2) 3_755 .
Na2A C1 B1 C3 -94.6(3) . .
Na1 C1 B1 C3 115.5(2) . .
B2 C1 B1 Na2A -87.2(3) . .
C2 C1 B1 Na2A 95.8(3) . .
Na1 C1 B1 Na2A -149.8(2) . .
B2 C1 B1 Na2 -99.56(19) . .
C2 C1 B1 Na2 83.4(2) . .
Na1 C1 B1 Na2 -162.23(14) . .
B2 C1 B1 Na2A -89.3(3) . 3_755
C2 C1 B1 Na2A 93.6(3) . 3_755
Na1 C1 B1 Na2A -152.0(2) . 3_755
B2 C1 B1 Na2 -77.23(18) . 3_755
C2 C1 B1 Na2 105.7(2) . 3_755
Na1 C1 B1 Na2 -139.90(13) . 3_755
B2 C1 B1 Na1 62.66(13) . .
C2 C1 B1 Na1 -114.4(2) . .
Na2A C1 B1 Na1 152.0(2) 3_755 .
Na2 C1 B1 Na1 162.23(14) . .
Na2 C1 B1 Na1 139.90(13) 3_755 .
Na2A C1 B1 Na1 149.8(2) . .
C1 Na2A B1 N1 76.0(10) 3_755 .
B1 Na2A B1 N1 -122(3) 3_755 .
C1 Na2A B1 N1 -109.01(17) . .
N1 Na2A B1 N1 -167.6(5) 3_755 .
B2 Na2A B1 N1 117.7(4) 3_755 .
C1 Na2A B1 C1 -175.0(10) 3_755 .
B1 Na2A B1 C1 -13(3) 3_755 .
N1 Na2A B1 C1 109.01(17) . .
N1 Na2A B1 C1 -58.6(5) 3_755 .
B2 Na2A B1 C1 -133.3(4) 3_755 .
C1 Na2A B1 C3 -46.3(11) 3_755 .
B1 Na2A B1 C3 116(3) 3_755 .
C1 Na2A B1 C3 128.69(19) . .
N1 Na2A B1 C3 -122.30(19) . .
N1 Na2A B1 C3 70.1(5) 3_755 .
B2 Na2A B1 C3 -4.6(4) 3_755 .
C1 Na2A B1 Na1 136.7(9) 3_755 .
B1 Na2A B1 Na1 -61(3) 3_755 .
C1 Na2A B1 Na1 -48.3(2) . .
N1 Na2A B1 Na1 60.8(2) . .
N1 Na2A B1 Na1 -106.9(6) 3_755 .
B2 Na2A B1 Na1 178.4(2) 3_755 .
B1 Na2 B1 N1 -22.8(9) 3_755 .
C1 Na2 B1 N1 -106.92(18) . .
C1 Na2 B1 N1 37.7(4) 3_755 .
N1 Na2 B1 N1 -143.8(10) 3_755 .
B2 Na2 B1 N1 86.8(4) 3_755 .
C3 Na2 B1 N1 123.22(19) . .
B1 Na2 B1 C1 84.1(8) 3_755 .
C1 Na2 B1 C1 144.6(4) 3_755 .
N1 Na2 B1 C1 -36.9(11) 3_755 .
B2 Na2 B1 C1 -166.2(4) 3_755 .
C3 Na2 B1 C1 -129.86(18) . .
B1 Na2 B1 C3 -146.1(8) 3_755 .
C1 Na2 B1 C3 129.86(18) . .
C1 Na2 B1 C3 -85.6(4) 3_755 .
N1 Na2 B1 C3 93.0(11) 3_755 .
B2 Na2 B1 C3 -36.4(4) 3_755 .
B1 Na2 B1 Na1 53.6(10) 3_755 .
C1 Na2 B1 Na1 -30.5(2) . .
C1 Na2 B1 Na1 114.1(4) 3_755 .
N1 Na2 B1 Na1 -67.4(11) 3_755 .
B2 Na2 B1 Na1 163.28(19) 3_755 .
C3 Na2 B1 Na1 -160.3(3) . .
N2 Na1 B1 N1 34.00(10) . .
N2 Na1 B1 N1 -146.00(10) 3_765 .
B2 Na1 B1 N1 76.66(12) . .
B2 Na1 B1 N1 -103.34(12) 3_765 .
C1 Na1 B1 N1 115.56(17) . .
C1 Na1 B1 N1 -64.44(17) 3_765 .
N1 Na1 B1 N1 180.0 3_765 .
B1 Na1 B1 N1 -6(19) 3_765 .
N2 Na1 B1 C1 -81.57(12) . .
N2 Na1 B1 C1 98.43(12) 3_765 .
B2 Na1 B1 C1 -38.90(12) . .
B2 Na1 B1 C1 141.10(12) 3_765 .
C1 Na1 B1 C1 180.0 3_765 .
N1 Na1 B1 C1 -115.56(17) . .
N1 Na1 B1 C1 64.44(17) 3_765 .
B1 Na1 B1 C1 -122(26) 3_765 .
N2 Na1 B1 C3 153.16(18) . .
N2 Na1 B1 C3 -26.84(18) 3_765 .
B2 Na1 B1 C3 -164.18(19) . .
B2 Na1 B1 C3 15.82(19) 3_765 .
C1 Na1 B1 C3 -125.3(2) . .
C1 Na1 B1 C3 54.7(2) 3_765 .
N1 Na1 B1 C3 119.2(2) . .
N1 Na1 B1 C3 -60.8(2) 3_765 .
B1 Na1 B1 C3 113(25) 3_765 .
N2 Na1 B1 Na2A -30.4(3) . .
N2 Na1 B1 Na2A 149.6(3) 3_765 .
B2 Na1 B1 Na2A 12.3(3) . .
B2 Na1 B1 Na2A -167.7(3) 3_765 .
C1 Na1 B1 Na2A 51.2(3) . .
C1 Na1 B1 Na2A -128.8(3) 3_765 .
N1 Na1 B1 Na2A -64.4(3) . .
N1 Na1 B1 Na2A 115.6(3) 3_765 .
B1 Na1 B1 Na2A -71(100) 3_765 .
N2 Na1 B1 Na2 -50.0(3) . .
N2 Na1 B1 Na2 130.0(3) 3_765 .
B2 Na1 B1 Na2 -7.3(3) . .
B2 Na1 B1 Na2 172.7(3) 3_765 .
C1 Na1 B1 Na2 31.6(3) . .
C1 Na1 B1 Na2 -148.4(3) 3_765 .
N1 Na1 B1 Na2 -84.0(3) . .
N1 Na1 B1 Na2 96.0(3) 3_765 .
B1 Na1 B1 Na2 -90(57) 3_765 .
N2 Na1 B1 Na2A -42.1(3) . 3_755
N2 Na1 B1 Na2A 137.9(3) 3_765 3_755
B2 Na1 B1 Na2A 0.6(3) . 3_755
B2 Na1 B1 Na2A -179.4(3) 3_765 3_755
C1 Na1 B1 Na2A 39.5(3) . 3_755
C1 Na1 B1 Na2A -140.5(3) 3_765 3_755
N1 Na1 B1 Na2A -76.1(3) . 3_755
N1 Na1 B1 Na2A 103.9(3) 3_765 3_755
B1 Na1 B1 Na2A -83(92) 3_765 3_755
N2 Na1 B1 Na2 -27.1(2) . 3_755
N2 Na1 B1 Na2 152.9(2) 3_765 3_755
B2 Na1 B1 Na2 15.5(2) . 3_755
B2 Na1 B1 Na2 -164.5(2) 3_765 3_755
C1 Na1 B1 Na2 54.4(2) . 3_755
C1 Na1 B1 Na2 -125.6(2) 3_765 3_755
N1 Na1 B1 Na2 -61.1(2) . 3_755
N1 Na1 B1 Na2 118.9(2) 3_765 3_755
B1 Na1 B1 Na2 -68(65) 3_765 3_755
N1 B1 C3 C8 -37.1(3) . .
C1 B1 C3 C8 140.6(2) . .
Na2A B1 C3 C8 53.8(3) . .
Na2 B1 C3 C8 64.4(3) . .
Na2A B1 C3 C8 62.4(3) 3_755 .
Na2 B1 C3 C8 51.7(3) 3_755 .
Na1 B1 C3 C8 -128.53(18) . .
N1 B1 C3 C4 144.0(2) . .
C1 B1 C3 C4 -38.3(3) . .
Na2A B1 C3 C4 -125.1(2) . .
Na2 B1 C3 C4 -114.4(2) . .
Na2A B1 C3 C4 -116.4(2) 3_755 .
Na2 B1 C3 C4 -127.1(2) 3_755 .
Na1 B1 C3 C4 52.6(2) . .
N1 B1 C3 Na2 -101.5(2) . .
C1 B1 C3 Na2 76.1(3) . .
Na1 B1 C3 Na2 167.0(2) . .
B1 Na2 C3 C8 -132.0(2) . .
B1 Na2 C3 C8 4.2(8) 3_755 .
C1 Na2 C3 C8 -161.78(16) . .
C1 Na2 C3 C8 -5.9(3) 3_755 .
N1 Na2 C3 C8 73.4(5) 3_755 .
B2 Na2 C3 C8 24.1(2) 3_755 .
B1 Na2 C3 C4 105.6(2) . .
B1 Na2 C3 C4 -118.2(8) 3_755 .
C1 Na2 C3 C4 75.8(2) . .
C1 Na2 C3 C4 -128.3(3) 3_755 .
N1 Na2 C3 C4 -49.0(6) 3_755 .
B2 Na2 C3 C4 -98.4(3) 3_755 .
B1 Na2 C3 B1 136.2(8) 3_755 .
C1 Na2 C3 B1 -29.81(12) . .
C1 Na2 C3 B1 126.0(3) 3_755 .
N1 Na2 C3 B1 -154.6(5) 3_755 .
B2 Na2 C3 B1 156.0(3) 3_755 .
C8 C3 C4 C5 1.7(3) . .
B1 C3 C4 C5 -179.3(2) . .
Na2 C3 C4 C5 111.8(3) . .
C3 C4 C5 C6 -1.2(4) . .
C4 C5 C6 C7 -0.3(4) . .
C5 C6 C7 C8 1.2(4) . .
C6 C7 C8 C3 -0.7(4) . .
C4 C3 C8 C7 -0.8(3) . .
B1 C3 C8 C7 -179.7(2) . .
Na2 C3 C8 C7 -130.2(2) . .
C1 B1 N1 N2 8.1(2) . .
C3 B1 N1 N2 -173.81(18) . .
Na2A B1 N1 N2 88.55(19) . .
Na2 B1 N1 N2 88.7(2) . .
Na2A B1 N1 N2 80.52(18) 3_755 .
Na2 B1 N1 N2 80.3(2) 3_755 .
Na1 B1 N1 N2 -56.20(13) . .
C1 B1 N1 C10 164.99(19) . .
C3 B1 N1 C10 -16.9(3) . .
Na2A B1 N1 C10 -114.5(2) . .
Na2 B1 N1 C10 -114.4(2) . .
Na2A B1 N1 C10 -122.6(2) 3_755 .
Na2 B1 N1 C10 -122.8(2) 3_755 .
Na1 B1 N1 C10 100.70(19) . .
C1 B1 N1 Na2 -72.2(2) . 3_755
C3 B1 N1 Na2 105.9(2) . 3_755
Na1 B1 N1 Na2 -136.46(16) . 3_755
C1 B1 N1 Na2A -80.46(19) . .
C3 B1 N1 Na2A 97.6(2) . .
Na1 B1 N1 Na2A -144.75(15) . .
C1 B1 N1 Na1 64.28(14) . .
C3 B1 N1 Na1 -117.61(19) . .
Na2A B1 N1 Na1 144.75(15) . .
Na2 B1 N1 Na1 144.93(18) . .
Na2A B1 N1 Na1 136.72(14) 3_755 .
Na2 B1 N1 Na1 136.46(16) 3_755 .
C1 B1 N1 Na2A -72.44(19) . 3_755
C3 B1 N1 Na2A 105.7(2) . 3_755
Na1 B1 N1 Na2A -136.72(14) . 3_755
B1 Na2A N1 N2 -108.41(17) . .
C1 Na2A N1 N2 107.5(5) 3_755 .
B1 Na2A N1 N2 53.7(4) 3_755 .
C1 Na2A N1 N2 -66.96(15) . .
N1 Na2A N1 N2 -41(3) 3_755 .
B2 Na2A N1 N2 151.8(5) 3_755 .
C1 Na2A N1 B1 -144.1(5) 3_755 .
B1 Na2A N1 B1 162.1(4) 3_755 .
C1 Na2A N1 B1 41.45(13) . .
N1 Na2A N1 B1 67(3) 3_755 .
B2 Na2A N1 B1 -99.8(6) 3_755 .
B1 Na2A N1 C10 116.4(2) . .
C1 Na2A N1 C10 -27.7(6) 3_755 .
B1 Na2A N1 C10 -81.5(5) 3_755 .
C1 Na2A N1 C10 157.85(18) . .
N1 Na2A N1 C10 -176(3) 3_755 .
B2 Na2A N1 C10 16.6(7) 3_755 .
B1 Na2A N1 Na1 -44.1(2) . .
C1 Na2A N1 Na1 171.8(3) 3_755 .
B1 Na2A N1 Na1 118.1(4) 3_755 .
C1 Na2A N1 Na1 -2.6(2) . .
N1 Na2A N1 Na1 23(3) 3_755 .
B2 Na2A N1 Na1 -143.8(4) 3_755 .
N2 Na1 N1 N2 180.0 3_765 .
B2 Na1 N1 N2 41.55(10) . .
B2 Na1 N1 N2 -138.45(10) 3_765 .
C1 Na1 N1 N2 83.23(11) . .
C1 Na1 N1 N2 -96.77(11) 3_765 .
N1 Na1 N1 N2 -68(20) 3_765 .
B1 Na1 N1 N2 120.31(15) . .
B1 Na1 N1 N2 -59.69(15) 3_765 .
N2 Na1 N1 B1 -120.31(15) . .
N2 Na1 N1 B1 59.69(15) 3_765 .
B2 Na1 N1 B1 -78.76(13) . .
B2 Na1 N1 B1 101.24(13) 3_765 .
C1 Na1 N1 B1 -37.08(12) . .
C1 Na1 N1 B1 142.92(12) 3_765 .
N1 Na1 N1 B1 171(100) 3_765 .
B1 Na1 N1 B1 180.0 3_765 .
N2 Na1 N1 C10 116.11(16) . .
N2 Na1 N1 C10 -63.89(16) 3_765 .
B2 Na1 N1 C10 157.66(15) . .
B2 Na1 N1 C10 -22.34(15) 3_765 .
C1 Na1 N1 C10 -160.66(14) . .
C1 Na1 N1 C10 19.34(14) 3_765 .
N1 Na1 N1 C10 48(26) 3_765 .
B1 Na1 N1 C10 -123.58(18) . .
B1 Na1 N1 C10 56.42(18) 3_765 .
N2 Na1 N1 Na2 -67.66(17) . 3_755
N2 Na1 N1 Na2 112.34(17) 3_765 3_755
B2 Na1 N1 Na2 -26.12(15) . 3_755
B2 Na1 N1 Na2 153.88(15) 3_765 3_755
C1 Na1 N1 Na2 15.57(15) . 3_755
C1 Na1 N1 Na2 -164.43(15) 3_765 3_755
N1 Na1 N1 Na2 -136(58) 3_765 3_755
B1 Na1 N1 Na2 52.65(17) . 3_755
B1 Na1 N1 Na2 -127.35(17) 3_765 3_755
N2 Na1 N1 Na2A -80.6(2) . .
N2 Na1 N1 Na2A 99.4(2) 3_765 .
B2 Na1 N1 Na2A -39.1(2) . .
B2 Na1 N1 Na2A 140.9(2) 3_765 .
C1 Na1 N1 Na2A 2.6(2) . .
C1 Na1 N1 Na2A -177.4(2) 3_765 .
N1 Na1 N1 Na2A -149(53) 3_765 .
B1 Na1 N1 Na2A 39.7(2) . .
B1 Na1 N1 Na2A -140.3(2) 3_765 .
N2 Na1 N1 Na2A -77.2(2) . 3_755
N2 Na1 N1 Na2A 102.8(2) 3_765 3_755
B2 Na1 N1 Na2A -35.7(2) . 3_755
B2 Na1 N1 Na2A 144.3(2) 3_765 3_755
C1 Na1 N1 Na2A 6.0(2) . 3_755
C1 Na1 N1 Na2A -174.0(2) 3_765 3_755
N1 Na1 N1 Na2A -146(70) 3_765 3_755
B1 Na1 N1 Na2A 43.1(2) . 3_755
B1 Na1 N1 Na2A -136.9(2) 3_765 3_755
N2 N1 C10 C11 40.0(3) . .
B1 N1 C10 C11 -114.7(2) . .
Na2 N1 C10 C11 153.6(2) 3_755 .
Na2A N1 C10 C11 166.0(3) . .
Na1 N1 C10 C11 -30.3(2) . .
Na2A N1 C10 C11 165.4(3) 3_755 .
N2 N1 C10 C9 -91.4(2) . .
B1 N1 C10 C9 113.9(2) . .
Na2 N1 C10 C9 22.2(3) 3_755 .
Na2A N1 C10 C9 34.6(3) . .
Na1 N1 C10 C9 -161.73(14) . .
Na2A N1 C10 C9 33.9(3) 3_755 .
B1 N1 N2 B2 -9.0(2) . .
C10 N1 N2 B2 -167.34(17) . .
Na2 N1 N2 B2 59.16(18) 3_755 .
Na2A N1 N2 B2 54.9(2) . .
Na1 N1 N2 B2 -71.83(13) . .
Na2A N1 N2 B2 49.98(19) 3_755 .
B1 N1 N2 C13 -151.32(17) . .
C10 N1 N2 C13 50.3(2) . .
Na2 N1 N2 C13 -83.19(19) 3_755 .
Na2A N1 N2 C13 -87.4(2) . .
Na1 N1 N2 C13 145.82(16) . .
Na2A N1 N2 C13 -92.4(2) 3_755 .
B1 N1 N2 Na1 62.86(14) . .
C10 N1 N2 Na1 -95.51(16) . .
Na2 N1 N2 Na1 130.99(13) 3_755 .
Na2A N1 N2 Na1 126.77(16) . .
Na2A N1 N2 Na1 121.82(14) 3_755 .
N2 Na1 N2 N1 50(100) 3_765 .
B2 Na1 N2 N1 -109.31(15) . .
B2 Na1 N2 N1 70.69(15) 3_765 .
C1 Na1 N2 N1 -72.24(10) . .
C1 Na1 N2 N1 107.76(10) 3_765 .
N1 Na1 N2 N1 180.0 3_765 .
B1 Na1 N2 N1 -32.89(9) . .
B1 Na1 N2 N1 147.11(9) 3_765 .
N2 Na1 N2 B2 159(100) 3_765 .
B2 Na1 N2 B2 180.0 3_765 .
C1 Na1 N2 B2 37.07(12) . .
C1 Na1 N2 B2 -142.93(12) 3_765 .
N1 Na1 N2 B2 109.31(15) . .
N1 Na1 N2 B2 -70.69(15) 3_765 .
B1 Na1 N2 B2 76.42(13) . .
B1 Na1 N2 B2 -103.58(13) 3_765 .
N2 Na1 N2 C13 -75(100) 3_765 .
B2 Na1 N2 C13 126.3(2) . .
B2 Na1 N2 C13 -53.7(2) 3_765 .
C1 Na1 N2 C13 163.4(2) . .
C1 Na1 N2 C13 -16.6(2) 3_765 .
N1 Na1 N2 C13 -124.4(2) . .
N1 Na1 N2 C13 55.6(2) 3_765 .
B1 Na1 N2 C13 -157.3(2) . .
B1 Na1 N2 C13 22.7(2) 3_765 .
N1 N2 C13 C14 -153.61(18) . .
B2 N2 C13 C14 71.5(3) . .
Na1 N2 C13 C14 -38.4(3) . .
N1 N2 C13 C12 80.3(2) . .
B2 N2 C13 C12 -54.6(3) . .
Na1 N2 C13 C12 -164.43(16) . .
Na2 C12 C13 N2 -18.1(2) 3_755 .
Na2 C12 C13 C14 -144.3(2) 3_755 .
N1 N2 B2 C1 6.4(2) . .
C13 N2 B2 C1 144.14(19) . .
Na1 N2 B2 C1 -73.06(15) . .
N1 N2 B2 C15 175.29(18) . .
C13 N2 B2 C15 -47.0(3) . .
Na1 N2 B2 C15 95.79(19) . .
N1 N2 B2 Na1 79.50(12) . .
C13 N2 B2 Na1 -142.80(18) . .
N1 N2 B2 Na2 -54.26(16) . 3_755
C13 N2 B2 Na2 83.4(2) . 3_755
Na1 N2 B2 Na2 -133.76(12) . 3_755
N1 N2 B2 Na2A -48.5(2) . 3_755
C13 N2 B2 Na2A 89.2(2) . 3_755
Na1 N2 B2 Na2A -127.97(16) . 3_755
B1 C1 B2 N2 -1.6(2) . .
C2 C1 B2 N2 175.54(19) . .
Na2A C1 B2 N2 -75.48(18) 3_755 .
Na2 C1 B2 N2 -72.6(2) . .
Na2 C1 B2 N2 -69.3(2) 3_755 .
Na2A C1 B2 N2 -66.55(18) . .
Na1 C1 B2 N2 68.00(14) . .
B1 C1 B2 C15 -170.0(2) . .
C2 C1 B2 C15 7.1(3) . .
Na2A C1 B2 C15 116.1(2) 3_755 .
Na2 C1 B2 C15 119.0(2) . .
Na2 C1 B2 C15 122.3(3) 3_755 .
Na2A C1 B2 C15 125.0(2) . .
Na1 C1 B2 C15 -100.4(2) . .
B1 C1 B2 Na1 -69.59(14) . .
C2 C1 B2 Na1 107.5(2) . .
Na2A C1 B2 Na1 -143.48(11) 3_755 .
Na2 C1 B2 Na1 -140.59(18) . .
Na2 C1 B2 Na1 -137.28(17) 3_755 .
Na2A C1 B2 Na1 -134.55(11) . .
B1 C1 B2 Na2 67.7(2) . 3_755
C2 C1 B2 Na2 -115.2(3) . 3_755
Na1 C1 B2 Na2 137.28(17) . 3_755
B1 C1 B2 Na2A 73.89(16) . 3_755
C2 C1 B2 Na2A -109.0(2) . 3_755
Na1 C1 B2 Na2A 143.48(11) . 3_755
N2 Na1 B2 N2 180.0 3_765 .
B2 Na1 B2 N2 37(100) 3_765 .
C1 Na1 B2 N2 -113.66(17) . .
C1 Na1 B2 N2 66.34(17) 3_765 .
N1 Na1 B2 N2 -37.95(10) . .
N1 Na1 B2 N2 142.05(10) 3_765 .
B1 Na1 B2 N2 -75.95(12) . .
B1 Na1 B2 N2 104.05(12) 3_765 .
N2 Na1 B2 C1 113.66(17) . .
N2 Na1 B2 C1 -66.34(17) 3_765 .
B2 Na1 B2 C1 151(100) 3_765 .
C1 Na1 B2 C1 180.0 3_765 .
N1 Na1 B2 C1 75.72(12) . .
N1 Na1 B2 C1 -104.28(12) 3_765 .
B1 Na1 B2 C1 37.71(11) . .
B1 Na1 B2 C1 -142.29(11) 3_765 .
N2 Na1 B2 C15 -121.08(18) . .
N2 Na1 B2 C15 58.92(18) 3_765 .
B2 Na1 B2 C15 -84(100) 3_765 .
C1 Na1 B2 C15 125.26(18) . .
C1 Na1 B2 C15 -54.74(18) 3_765 .
N1 Na1 B2 C15 -159.02(16) . .
N1 Na1 B2 C15 20.98(16) 3_765 .
B1 Na1 B2 C15 162.97(16) . .
B1 Na1 B2 C15 -17.03(16) 3_765 .
N2 Na1 B2 Na2 62.62(18) . 3_755
N2 Na1 B2 Na2 -117.38(18) 3_765 3_755
B2 Na1 B2 Na2 100(100) 3_765 3_755
C1 Na1 B2 Na2 -51.04(18) . 3_755
C1 Na1 B2 Na2 128.96(18) 3_765 3_755
N1 Na1 B2 Na2 24.68(16) . 3_755
N1 Na1 B2 Na2 -155.32(16) 3_765 3_755
B1 Na1 B2 Na2 -13.33(16) . 3_755
B1 Na1 B2 Na2 166.67(16) 3_765 3_755
N2 Na1 B2 Na2A 75.5(2) . 3_755
N2 Na1 B2 Na2A -104.5(2) 3_765 3_755
B2 Na1 B2 Na2A 112(100) 3_765 3_755
C1 Na1 B2 Na2A -38.2(2) . 3_755
C1 Na1 B2 Na2A 141.8(2) 3_765 3_755
N1 Na1 B2 Na2A 37.57(19) . 3_755
N1 Na1 B2 Na2A -142.43(19) 3_765 3_755
B1 Na1 B2 Na2A -0.44(19) . 3_755
B1 Na1 B2 Na2A 179.56(19) 3_765 3_755
N2 B2 C15 C16 -52.0(3) . .
C1 B2 C15 C16 114.9(2) . .
Na1 B2 C15 C16 26.6(2) . .
Na2 B2 C15 C16 -157.2(2) 3_755 .
Na2A B2 C15 C16 -170.6(3) 3_755 .
N2 B2 C15 C20 138.5(2) . .
C1 B2 C15 C20 -54.6(3) . .
Na1 B2 C15 C20 -142.97(17) . .
Na2 B2 C15 C20 33.2(3) 3_755 .
Na2A B2 C15 C20 19.9(3) 3_755 .
C20 C15 C16 C17 0.1(3) . .
B2 C15 C16 C17 -170.0(2) . .
C15 C16 C17 C18 0.5(3) . .
C16 C17 C18 C19 -0.9(4) . .
C17 C18 C19 C20 0.6(4) . .
C18 C19 C20 C15 0.0(4) . .
C16 C15 C20 C19 -0.4(3) . .
B2 C15 C20 C19 169.7(2) . .
